data_7029743
loop_
_publ_author_name
'Chakraborty, Amit'
'Bag, Prasenjit'
'Rivi\`ere, Eric'
'Mallah, Talal'
'Chandrasekhar, Vadapalli'

_publ_section_title
;
 Assembly of heterobimetallic Ni(II)-Ln(III) (Ln(III) = Dy(III), Tb(III),
 Gd(III), Ho(III), Er(III), Y(III)) complexes using a ferrocene ligand:
 slow relaxation of the magnetization in Dy(III), Tb(III) and Ho(III)
 analogues.
;
_journal_issue 23
_journal_name_full 'Dalton transactions (Cambridge, England : 2003)'
_journal_page_first 8921
_journal_page_last 8932
_journal_paper_doi 10.1039/c4dt00209a
_journal_volume 43
_journal_year 2014
_chemical_formula_moiety 'C32 H33 Fe N6 Ni O13 Tb, C2 H3 N'
_chemical_formula_sum 'C34 H36 Fe N7 Ni O13 Tb'
_chemical_formula_weight 1024.17
_chemical_name_systematic
; 
 ? 
;
_space_group_IT_number 2
_symmetry_cell_setting triclinic
_symmetry_space_group_name_Hall '-P 1'
_symmetry_space_group_name_H-M 'P -1'
_atom_sites_solution_hydrogens geom
_atom_sites_solution_primary direct
_atom_sites_solution_secondary difmap
_audit_creation_method SHELXL-97
_cell_angle_alpha 98.128(5)
_cell_angle_beta 91.977(5)
_cell_angle_gamma 99.904(5)
_cell_formula_units_Z 2
_cell_length_a 12.293(5)
_cell_length_b 12.354(5)
_cell_length_c 12.498(5)
_cell_measurement_reflns_used 2963
_cell_measurement_temperature 100(2)
_cell_measurement_theta_max 27.14
_cell_measurement_theta_min 2.29
_cell_volume 1847.6(13)
_computing_cell_refinement 'Bruker SMART'
_computing_data_collection 'Bruker SMART'
_computing_data_reduction 'Bruker SAINT'
_computing_molecular_graphics 'Bruker SHELXTL'
_computing_publication_material 'Bruker SHELXTL'
_computing_structure_refinement 'SHELXL-97 (Sheldrick, 1997)'
_computing_structure_solution 'SHELXS-97 (Sheldrick, 1990)'
_diffrn_ambient_temperature 100(2)
_diffrn_measured_fraction_theta_full 0.975
_diffrn_measured_fraction_theta_max 0.975
_diffrn_measurement_device_type 'CCD area detector'
_diffrn_measurement_method 'phi and omega scans'
_diffrn_radiation_monochromator graphite
_diffrn_radiation_source 'fine-focus sealed tube'
_diffrn_radiation_type MoK\a
_diffrn_radiation_wavelength 0.71069
_diffrn_reflns_av_R_equivalents 0.0304
_diffrn_reflns_av_unetI/netI 0.0670
_diffrn_reflns_limit_h_max 14
_diffrn_reflns_limit_h_min -14
_diffrn_reflns_limit_k_max 14
_diffrn_reflns_limit_k_min -14
_diffrn_reflns_limit_l_max 9
_diffrn_reflns_limit_l_min -15
_diffrn_reflns_number 9912
_diffrn_reflns_theta_full 25.50
_diffrn_reflns_theta_max 25.50
_diffrn_reflns_theta_min 1.68
_exptl_absorpt_coefficient_mu 2.861
_exptl_absorpt_correction_T_max 0.772
_exptl_absorpt_correction_T_min 0.736
_exptl_absorpt_correction_type empirical
_exptl_absorpt_process_details SADABS
_exptl_crystal_colour brown
_exptl_crystal_density_diffrn 1.841
_exptl_crystal_density_method 'not measured'
_exptl_crystal_description block
_exptl_crystal_F_000 1024.0
_exptl_crystal_size_max 0.11
_exptl_crystal_size_mid 0.10
_exptl_crystal_size_min 0.09
_refine_diff_density_max 1.593
_refine_diff_density_min -1.013
_refine_diff_density_rms 0.192
_refine_ls_extinction_method none
_refine_ls_goodness_of_fit_ref 1.082
_refine_ls_hydrogen_treatment mixed
_refine_ls_matrix_type full
_refine_ls_number_parameters 522
_refine_ls_number_reflns 6705
_refine_ls_number_restraints 14
_refine_ls_restrained_S_all 1.087
_refine_ls_R_factor_all 0.0739
_refine_ls_R_factor_gt 0.0513
_refine_ls_shift/su_max 0.001
_refine_ls_shift/su_mean 0.000
_refine_ls_structure_factor_coef Fsqd
_refine_ls_weighting_details 'calc w=1/[\s^2^(Fo^2^)+(0.0183P)^2^+19.4865P] where P=(Fo^2^+2Fc^2^)/3'
_refine_ls_weighting_scheme calc
_refine_ls_wR_factor_gt 0.0995
_refine_ls_wR_factor_ref 0.1256
_reflns_number_gt 5370
_reflns_number_total 6705
_reflns_threshold_expression >2sigma(I)
_cod_data_source_file c4dt00209a2.cif
_cod_data_source_block NiTb
_cod_depositor_comments
;
The following automatic conversions were performed:

'_symmetry_cell_setting' value 'Triclinic' changed to 'triclinic'
according to
/usr/data/users/saulius/crontab/automatic-downloads/rss-feeds/RSC/lib/dictionaries/cif_core.dic
dictionary named 'cif_core.dic' version 2.4.2 from 2011-04-26.

Automatic conversion script
Id: cif_fix_values 2281 2013-09-26 08:29:07Z andrius 

 Adding full bibliography for 7029742--7029747.cif.
;
_cod_database_code 7029743

loop_
_symmetry_equiv_pos_as_xyz
'x, y, z'
'-x, -y, -z'

loop_
_atom_site_label
_atom_site_type_symbol
_atom_site_fract_x
_atom_site_fract_y
_atom_site_fract_z
_atom_site_U_iso_or_equiv
_atom_site_adp_type
_atom_site_occupancy
_atom_site_symmetry_multiplicity
_atom_site_calc_flag
_atom_site_refinement_flags
Tb1 Tb 0.23204(3) 0.41062(3) 0.75017(3) 0.02695(13) Uani 1 1 d .
Ni1 Ni 0.03619(8) 0.17881(8) 0.66418(8) 0.0194(2) Uani 1 1 d .
Fe1 Fe -0.39133(9) -0.14117(10) 0.66629(10) 0.0262(3) Uani 1 1 d .
O10 O 0.3064(5) 0.5320(5) 0.9234(5) 0.0306(13) Uani 1 1 d .
O6 O 0.0784(4) 0.4040(4) 0.8512(4) 0.0269(13) Uani 1 1 d .
O8 O 0.4212(5) 0.4938(5) 0.7257(5) 0.0433(17) Uani 1 1 d .
O4 O 0.2206(5) 0.5045(5) 0.5839(5) 0.0310(14) Uani 1 1 d .
O13 O 0.1197(4) 0.1150(5) 0.5336(4) 0.0251(12) Uani 1 1 d DU
H13A H 0.1008 0.1382 0.4788 0.038 Uiso 1 1 calc RD
O3 O 0.0880(4) 0.3322(4) 0.6230(4) 0.0228(12) Uani 1 1 d .
C7 C -0.1317(7) 0.0214(7) 0.8821(6) 0.0272(19) Uani 1 1 d .
H7A H -0.0954 -0.0133 0.9337 0.041 Uiso 1 1 calc R
H7B H -0.2014 0.0353 0.9078 0.041 Uiso 1 1 calc R
H7C H -0.0860 0.0903 0.8730 0.041 Uiso 1 1 calc R
O1 O 0.1822(4) 0.2212(4) 0.7577(4) 0.0254(12) Uani 1 1 d .
O11 O 0.2379(5) 0.6124(5) 0.7978(4) 0.0300(13) Uani 1 1 d .
O2 O 0.3697(4) 0.3172(5) 0.8541(5) 0.0323(14) Uani 1 1 d .
O7 O 0.3543(6) 0.3334(6) 0.6197(6) 0.057(2) Uani 1 1 d .
O5 O -0.0420(4) 0.2494(4) 0.7875(4) 0.0236(12) Uani 1 1 d .
C21 C -0.0106(6) 0.3041(6) 0.4498(7) 0.0250(18) Uani 1 1 d .
N3 N -0.1971(5) 0.0762(5) 0.5440(5) 0.0217(14) Uani 1 1 d .
C34 C 0.0880(13) 0.2668(10) 0.0768(9) 0.059(3) Uani 1 1 d .
C9 C 0.2033(6) 0.0407(7) 0.7993(6) 0.0230(17) Uani 1 1 d .
C13 C 0.3465(7) 0.2030(7) 0.8509(7) 0.031(2) Uani 1 1 d .
C6 C -0.1509(6) -0.0547(6) 0.7747(6) 0.0201(17) Uani 1 1 d .
C24 C -0.2776(6) 0.0895(7) 0.6060(6) 0.0243(17) Uani 1 1 d .
N1 N -0.0853(5) -0.0529(5) 0.6958(5) 0.0223(14) Uani 1 1 d .
N2 N 0.0163(5) 0.0259(5) 0.7187(5) 0.0210(14) Uani 1 1 d .
C17 C 0.1428(7) 0.4537(7) 0.4985(7) 0.0282(19) Uani 1 1 d .
C31 C -0.0173(7) 0.3396(7) 0.8463(6) 0.030(2) Uani 1 1 d .
N4 N -0.1024(5) 0.1646(5) 0.5533(5) 0.0209(14) Uani 1 1 d .
C8 C 0.0910(6) -0.0143(7) 0.7640(6) 0.0232(17) Uani 1 1 d .
H8 H 0.0716 -0.0876 0.7759 0.028 Uiso 1 1 calc R
C26 C -0.3736(6) -0.0011(7) 0.5929(7) 0.0276(19) Uani 1 1 d .
C2 C -0.3438(7) -0.1498(7) 0.8222(7) 0.0299(19) Uani 1 1 d .
H2 H -0.3530 -0.0969 0.8861 0.036 Uiso 1 1 calc R
O12 O 0.3247(6) 0.7175(6) 0.9463(6) 0.0513(19) Uani 1 1 d .
C22 C 0.0742(6) 0.3613(6) 0.5273(6) 0.0198(16) Uani 1 1 d .
C1 C -0.2515(6) -0.1429(6) 0.7572(6) 0.0231(17) Uani 1 1 d .
C27 C -0.3919(7) -0.0982(7) 0.5145(7) 0.0292(19) Uani 1 1 d .
H27 H -0.3425 -0.1176 0.4579 0.035 Uiso 1 1 calc R
C5 C -0.2717(6) -0.2356(6) 0.6709(6) 0.0230(17) Uani 1 1 d .
H5 H -0.2222 -0.2519 0.6134 0.028 Uiso 1 1 calc R
C3 C -0.4206(7) -0.2452(7) 0.7781(7) 0.036(2) Uani 1 1 d .
H3 H -0.4928 -0.2694 0.8062 0.043 Uiso 1 1 calc R
C14 C 0.2409(6) 0.1554(7) 0.7986(6) 0.0262(18) Uani 1 1 d .
C20 C -0.0199(7) 0.3426(7) 0.3484(6) 0.0287(19) Uani 1 1 d .
H20 H -0.0754 0.3057 0.2971 0.034 Uiso 1 1 calc R
C11 C 0.3756(7) 0.0247(8) 0.8883(7) 0.033(2) Uani 1 1 d .
H11 H 0.4214 -0.0189 0.9152 0.040 Uiso 1 1 calc R
C16 C 0.2961(7) 0.6007(7) 0.5617(8) 0.034(2) Uani 1 1 d .
H16A H 0.3395 0.5793 0.5025 0.052 Uiso 1 1 calc R
H16B H 0.3441 0.6315 0.6248 0.052 Uiso 1 1 calc R
H16C H 0.2549 0.6553 0.5429 0.052 Uiso 1 1 calc R
C10 C 0.2722(7) -0.0235(7) 0.8439(7) 0.0278(19) Uani 1 1 d .
H10 H 0.2474 -0.0991 0.8432 0.033 Uiso 1 1 calc R
O9 O 0.5337(7) 0.4075(7) 0.6311(7) 0.070(2) Uani 1 1 d U
C32 C -0.1016(7) 0.3771(8) 0.9179(8) 0.043(2) Uani 1 1 d .
H32A H -0.1595 0.3964 0.8749 0.065 Uiso 1 1 calc R
H32B H -0.0677 0.4408 0.9685 0.065 Uiso 1 1 calc R
H32C H -0.1321 0.3182 0.9566 0.065 Uiso 1 1 calc R
C12 C 0.4131(7) 0.1401(8) 0.8937(7) 0.035(2) Uani 1 1 d .
H12 H 0.4825 0.1729 0.9260 0.042 Uiso 1 1 calc R
C19 C 0.0510(8) 0.4324(7) 0.3252(7) 0.035(2) Uani 1 1 d .
H19 H 0.0435 0.4564 0.2585 0.042 Uiso 1 1 calc R
C25 C -0.2819(6) 0.1919(7) 0.6856(7) 0.033(2) Uani 1 1 d .
H25A H -0.2149 0.2447 0.6849 0.049 Uiso 1 1 calc R
H25B H -0.2895 0.1722 0.7569 0.049 Uiso 1 1 calc R
H25C H -0.3440 0.2241 0.6658 0.049 Uiso 1 1 calc R
C4 C -0.3770(7) -0.3007(7) 0.6859(7) 0.033(2) Uani 1 1 d .
H4 H -0.4133 -0.3692 0.6398 0.039 Uiso 1 1 calc R
C28 C -0.4968(7) -0.1620(8) 0.5323(7) 0.037(2) Uani 1 1 d .
H28 H -0.5314 -0.2333 0.4901 0.044 Uiso 1 1 calc R
N6 N 0.2883(6) 0.6213(6) 0.8904(6) 0.0342(18) Uani 1 1 d .
C15 C 0.4744(8) 0.3729(8) 0.9111(9) 0.053(3) Uani 1 1 d .
H15A H 0.4738 0.3608 0.9853 0.080 Uiso 1 1 calc R
H15B H 0.4840 0.4511 0.9081 0.080 Uiso 1 1 calc R
H15C H 0.5342 0.3433 0.8775 0.080 Uiso 1 1 calc R
C29 C -0.5410(7) -0.1055(7) 0.6210(8) 0.036(2) Uani 1 1 d .
H29 H -0.6117 -0.1305 0.6515 0.044 Uiso 1 1 calc R
N7 N 0.0037(12) 0.2167(9) 0.0811(8) 0.078(4) Uani 1 1 d .
C23 C -0.0955(7) 0.2133(6) 0.4689(7) 0.0250(18) Uani 1 1 d .
H23 H -0.1510 0.1875 0.4142 0.030 Uiso 1 1 calc R
C18 C 0.1343(8) 0.4883(7) 0.4006(7) 0.035(2) Uani 1 1 d .
H18 H 0.1838 0.5488 0.3844 0.042 Uiso 1 1 calc R
C30 C -0.4660(7) -0.0065(7) 0.6588(7) 0.032(2) Uani 1 1 d .
H30 H -0.4756 0.0490 0.7203 0.039 Uiso 1 1 calc R
C33 C 0.1987(7) 0.3375(9) 0.0769(7) 0.068(4) Uani 1 1 d .
H33A H 0.1934 0.3964 0.0355 0.102 Uiso 1 1 calc R
H33B H 0.2497 0.2933 0.0453 0.102 Uiso 1 1 calc R
H33C H 0.2244 0.3687 0.1500 0.102 Uiso 1 1 calc R
N5 N 0.4389(7) 0.4167(8) 0.6548(6) 0.068(3) Uani 1 1 d R
H13B H 0.160(5) 0.062(4) 0.542(5) 0.009(18) Uiso 1 1 d D

loop_
_atom_site_aniso_label
_atom_site_aniso_U_11
_atom_site_aniso_U_22
_atom_site_aniso_U_33
_atom_site_aniso_U_23
_atom_site_aniso_U_13
_atom_site_aniso_U_12
Tb1 0.0264(2) 0.0217(2) 0.0258(2) -0.00569(16) 0.00416(16) -0.00806(16)
Ni1 0.0198(5) 0.0164(5) 0.0179(5) -0.0022(4) 0.0022(4) -0.0046(4)
Fe1 0.0215(6) 0.0249(6) 0.0266(6) -0.0032(5) 0.0033(5) -0.0054(5)
O10 0.029(3) 0.024(3) 0.035(3) -0.003(3) 0.001(3) -0.001(3)
O6 0.023(3) 0.022(3) 0.030(3) -0.006(2) 0.004(2) -0.003(2)
O8 0.035(3) 0.026(3) 0.057(4) -0.020(3) 0.024(3) -0.011(3)
O4 0.032(3) 0.027(3) 0.028(3) -0.003(3) 0.008(3) -0.008(3)
O13 0.0254(15) 0.0247(15) 0.0249(15) 0.0032(10) 0.0015(10) 0.0041(10)
O3 0.022(3) 0.021(3) 0.021(3) -0.004(2) 0.001(2) -0.001(2)
C7 0.036(5) 0.022(4) 0.022(4) 0.002(3) 0.013(4) -0.002(4)
O1 0.023(3) 0.026(3) 0.024(3) -0.002(2) -0.003(2) 0.001(2)
O11 0.038(3) 0.024(3) 0.022(3) -0.005(2) 0.000(3) -0.002(3)
O2 0.018(3) 0.029(3) 0.041(4) -0.010(3) -0.007(3) -0.003(2)
O7 0.073(5) 0.049(5) 0.047(4) -0.002(4) 0.026(4) 0.008(4)
O5 0.029(3) 0.019(3) 0.017(3) -0.008(2) 0.003(2) -0.004(2)
C21 0.024(4) 0.020(4) 0.028(4) -0.004(3) 0.007(3) 0.001(3)
N3 0.022(3) 0.016(3) 0.020(3) -0.004(3) -0.001(3) -0.008(3)
C34 0.116(12) 0.037(7) 0.031(6) 0.002(5) 0.005(7) 0.032(7)
C9 0.023(4) 0.023(4) 0.021(4) -0.002(3) 0.002(3) 0.002(3)
C13 0.028(4) 0.036(5) 0.028(5) -0.004(4) 0.009(4) 0.004(4)
C6 0.020(4) 0.014(4) 0.021(4) -0.001(3) -0.006(3) -0.006(3)
C24 0.026(4) 0.027(4) 0.019(4) 0.003(3) 0.001(3) 0.007(4)
N1 0.021(3) 0.018(3) 0.023(4) -0.002(3) 0.003(3) -0.006(3)
N2 0.017(3) 0.017(3) 0.025(3) 0.000(3) -0.001(3) -0.006(3)
C17 0.034(5) 0.016(4) 0.034(5) 0.003(4) 0.015(4) 0.003(4)
C31 0.039(5) 0.035(5) 0.016(4) 0.005(4) 0.006(4) 0.004(4)
N4 0.019(3) 0.019(3) 0.021(3) -0.005(3) 0.001(3) -0.001(3)
C8 0.027(4) 0.021(4) 0.019(4) 0.000(3) 0.003(3) -0.003(3)
C26 0.018(4) 0.027(5) 0.037(5) 0.003(4) -0.004(4) 0.004(3)
C2 0.038(5) 0.021(4) 0.026(4) 0.002(4) 0.006(4) -0.006(4)
O12 0.047(4) 0.042(4) 0.049(4) -0.008(3) -0.008(3) -0.020(3)
C22 0.029(4) 0.016(4) 0.012(4) -0.002(3) 0.004(3) 0.000(3)
C1 0.019(4) 0.017(4) 0.029(4) 0.005(3) -0.002(3) -0.011(3)
C27 0.026(4) 0.027(5) 0.031(5) 0.004(4) 0.001(4) -0.006(4)
C5 0.021(4) 0.017(4) 0.027(4) -0.004(3) 0.004(3) -0.005(3)
C3 0.033(5) 0.035(5) 0.037(5) 0.009(4) 0.006(4) -0.005(4)
C14 0.022(4) 0.031(5) 0.023(4) 0.002(4) 0.003(3) -0.002(4)
C20 0.045(5) 0.026(5) 0.014(4) -0.001(3) -0.002(4) 0.006(4)
C11 0.026(4) 0.039(5) 0.032(5) -0.003(4) 0.000(4) 0.007(4)
C16 0.032(5) 0.019(4) 0.044(5) 0.002(4) 0.015(4) -0.015(4)
C10 0.030(4) 0.024(4) 0.029(5) 0.001(4) 0.010(4) 0.006(4)
O9 0.069(2) 0.070(2) 0.070(2) 0.0090(11) 0.0063(10) 0.0118(11)
C32 0.029(5) 0.040(6) 0.055(6) -0.008(5) 0.017(5) 0.001(4)
C12 0.024(4) 0.047(6) 0.030(5) -0.009(4) -0.003(4) 0.005(4)
C19 0.061(6) 0.024(5) 0.023(5) 0.004(4) 0.021(4) 0.014(4)
C25 0.015(4) 0.032(5) 0.045(5) -0.004(4) -0.003(4) -0.002(4)
C4 0.030(5) 0.029(5) 0.035(5) 0.009(4) 0.006(4) -0.008(4)
C28 0.032(5) 0.035(5) 0.034(5) 0.000(4) -0.010(4) -0.012(4)
N6 0.028(4) 0.029(4) 0.037(4) -0.005(3) 0.008(3) -0.010(3)
C15 0.035(5) 0.029(5) 0.082(8) -0.030(5) -0.021(5) 0.001(4)
C29 0.023(4) 0.033(5) 0.049(6) 0.001(4) 0.006(4) -0.004(4)
N7 0.137(11) 0.051(7) 0.040(6) 0.006(5) 0.002(7) 0.000(7)
C23 0.029(4) 0.021(4) 0.024(4) -0.001(3) 0.002(4) 0.006(3)
C18 0.052(6) 0.018(4) 0.037(5) 0.008(4) 0.023(5) 0.002(4)
C30 0.025(4) 0.029(5) 0.039(5) -0.004(4) 0.001(4) 0.003(4)
C33 0.098(10) 0.075(9) 0.047(7) 0.023(6) 0.017(7) 0.046(8)
N5 0.054(6) 0.050(6) 0.090(8) -0.014(6) 0.041(6) -0.007(5)

loop_
_atom_type_symbol
_atom_type_description
_atom_type_scat_dispersion_real
_atom_type_scat_dispersion_imag
_atom_type_scat_source
C C 0.0033 0.0016 'International Tables Vol C Tables 4.2.6.8 and 6.1.1.4'
H H 0.0000 0.0000 'International Tables Vol C Tables 4.2.6.8 and 6.1.1.4'
N N 0.0061 0.0033 'International Tables Vol C Tables 4.2.6.8 and 6.1.1.4'
O O 0.0106 0.0060 'International Tables Vol C Tables 4.2.6.8 and 6.1.1.4'
Fe Fe 0.3463 0.8444 'International Tables Vol C Tables 4.2.6.8 and 6.1.1.4'
Ni Ni 0.3393 1.1124 'International Tables Vol C Tables 4.2.6.8 and 6.1.1.4'
Tb Tb -0.1723 4.1537 'International Tables Vol C Tables 4.2.6.8 and 6.1.1.4'

loop_
_geom_angle_atom_site_label_1
_geom_angle_atom_site_label_2
_geom_angle_atom_site_label_3
_geom_angle
O6 Tb1 O3 76.95(19)
O6 Tb1 O1 77.61(19)
O3 Tb1 O1 70.05(18)
O6 Tb1 O8 149.4(2)
O3 Tb1 O8 130.2(2)
O1 Tb1 O8 121.4(2)
O6 Tb1 O7 154.8(2)
O3 Tb1 O7 86.4(2)
O1 Tb1 O7 79.0(2)
O8 Tb1 O7 54.4(2)
O6 Tb1 O11 81.72(19)
O3 Tb1 O11 110.83(18)
O1 Tb1 O11 158.54(19)
O8 Tb1 O11 75.4(2)
O7 Tb1 O11 122.3(2)
O6 Tb1 O10 77.53(18)
O3 Tb1 O10 151.33(18)
O1 Tb1 O10 116.51(19)
O8 Tb1 O10 72.4(2)
O7 Tb1 O10 121.9(2)
O11 Tb1 O10 52.30(19)
O6 Tb1 O4 114.74(19)
O3 Tb1 O4 63.70(18)
O1 Tb1 O4 126.47(18)
O8 Tb1 O4 75.1(2)
O7 Tb1 O4 72.8(2)
O11 Tb1 O4 68.07(18)
O10 Tb1 O4 117.02(19)
O6 Tb1 O2 105.22(19)
O3 Tb1 O2 130.33(18)
O1 Tb1 O2 62.49(17)
O8 Tb1 O2 69.8(2)
O7 Tb1 O2 71.5(2)
O11 Tb1 O2 118.65(18)
O10 Tb1 O2 69.55(18)
O4 Tb1 O2 140.02(19)
O6 Tb1 N5 171.4(2)
O3 Tb1 N5 110.6(2)
O1 Tb1 N5 100.8(2)
O8 Tb1 N5 26.2(2)
O7 Tb1 N5 28.2(2)
O11 Tb1 N5 98.7(2)
O10 Tb1 N5 95.9(2)
O4 Tb1 N5 73.1(2)
O2 Tb1 N5 67.0(2)
O6 Tb1 N6 79.71(19)
O3 Tb1 N6 134.0(2)
O1 Tb1 N6 140.8(2)
O8 Tb1 N6 70.7(2)
O7 Tb1 N6 125.0(2)
O11 Tb1 N6 26.09(19)
O10 Tb1 N6 26.27(19)
O4 Tb1 N6 92.1(2)
O2 Tb1 N6 93.8(2)
N5 Tb1 N6 96.9(2)
O6 Tb1 Ni1 67.70(13)
O3 Tb1 Ni1 35.31(13)
O1 Tb1 Ni1 35.84(13)
O8 Tb1 Ni1 142.07(14)
O7 Tb1 Ni1 87.79(18)
O11 Tb1 Ni1 137.32(14)
O10 Tb1 Ni1 138.72(13)
O4 Tb1 Ni1 97.83(13)
O2 Tb1 Ni1 98.27(12)
N5 Tb1 Ni1 115.91(18)
N6 Tb1 Ni1 147.17(14)
O5 Ni1 O3 89.1(2)
O5 Ni1 O1 89.5(2)
O3 Ni1 O1 81.5(2)
O5 Ni1 N2 93.8(2)
O3 Ni1 N2 168.4(2)
O1 Ni1 N2 87.3(2)
O5 Ni1 O13 176.6(2)
O3 Ni1 O13 87.5(2)
O1 Ni1 O13 90.2(2)
N2 Ni1 O13 89.6(2)
O5 Ni1 N4 92.3(2)
O3 Ni1 N4 87.0(2)
O1 Ni1 N4 168.3(2)
N2 Ni1 N4 104.2(2)
O13 Ni1 N4 87.3(2)
O5 Ni1 Tb1 80.82(15)
O3 Ni1 Tb1 41.19(14)
O1 Ni1 Tb1 41.64(15)
N2 Ni1 Tb1 128.24(17)
O13 Ni1 Tb1 96.76(16)
N4 Ni1 Tb1 127.33(17)
C3 Fe1 C5 69.0(3)
C3 Fe1 C1 68.4(3)
C5 Fe1 C1 41.5(3)
C3 Fe1 C2 40.5(3)
C5 Fe1 C2 69.3(3)
C1 Fe1 C2 40.7(3)
C3 Fe1 C28 119.8(4)
C5 Fe1 C28 120.2(4)
C1 Fe1 C28 158.8(4)
C2 Fe1 C28 156.9(3)
C3 Fe1 C27 155.6(4)
C5 Fe1 C27 105.3(3)
C1 Fe1 C27 123.9(3)
C2 Fe1 C27 161.6(3)
C28 Fe1 C27 41.1(3)
C3 Fe1 C29 106.6(4)
C5 Fe1 C29 156.1(3)
C1 Fe1 C29 160.6(4)
C2 Fe1 C29 123.5(4)
C28 Fe1 C29 40.1(4)
C27 Fe1 C29 68.5(4)
C3 Fe1 C30 124.3(4)
C5 Fe1 C30 160.7(3)
C1 Fe1 C30 126.0(3)
C2 Fe1 C30 110.8(4)
C28 Fe1 C30 67.7(4)
C27 Fe1 C30 68.3(4)
C29 Fe1 C30 40.3(3)
C3 Fe1 C26 161.9(4)
C5 Fe1 C26 122.9(3)
C1 Fe1 C26 110.3(3)
C2 Fe1 C26 126.7(3)
C28 Fe1 C26 68.3(3)
C27 Fe1 C26 40.5(3)
C29 Fe1 C26 68.3(3)
C30 Fe1 C26 40.6(3)
C3 Fe1 C4 40.8(3)
C5 Fe1 C4 41.1(3)
C1 Fe1 C4 68.9(3)
C2 Fe1 C4 68.7(3)
C28 Fe1 C4 103.8(4)
C27 Fe1 C4 119.5(4)
C29 Fe1 C4 120.3(3)
C30 Fe1 C4 158.1(3)
C26 Fe1 C4 157.0(3)
N6 O10 Tb1 94.0(5)
C31 O6 Tb1 135.3(5)
N5 O8 Tb1 95.7(5)
C17 O4 C16 115.1(6)
C17 O4 Tb1 118.8(4)
C16 O4 Tb1 125.7(5)
C22 O3 Ni1 126.2(5)
C22 O3 Tb1 125.6(5)
Ni1 O3 Tb1 103.5(2)
C14 O1 Ni1 128.6(5)
C14 O1 Tb1 128.2(5)
Ni1 O1 Tb1 102.5(2)
N6 O11 Tb1 95.6(5)
C13 O2 C15 115.3(7)
C13 O2 Tb1 118.3(5)
C15 O2 Tb1 126.3(5)
N5 O7 Tb1 91.8(5)
C31 O5 Ni1 131.0(5)
C22 C21 C20 118.8(7)
C22 C21 C23 124.7(7)
C20 C21 C23 116.4(7)
C24 N3 N4 118.1(6)
N7 C34 C33 176.6(13)
C10 C9 C14 120.2(7)
C10 C9 C8 116.8(7)
C14 C9 C8 122.8(7)
C12 C13 O2 125.9(8)
C12 C13 C14 122.0(8)
O2 C13 C14 112.1(7)
N1 C6 C1 115.8(7)
N1 C6 C7 125.8(7)
C1 C6 C7 118.4(7)
N3 C24 C26 116.6(7)
N3 C24 C25 125.1(7)
C26 C24 C25 118.2(7)
C6 N1 N2 114.7(6)
C8 N2 N1 112.1(6)
C8 N2 Ni1 126.3(5)
N1 N2 Ni1 121.2(5)
C18 C17 C22 123.8(8)
C18 C17 O4 125.4(7)
C22 C17 O4 110.8(7)
O5 C31 O6 124.3(8)
O5 C31 C32 118.2(8)
O6 C31 C32 117.5(8)
C23 N4 N3 111.9(6)
C23 N4 Ni1 121.5(5)
N3 N4 Ni1 123.7(5)
N2 C8 C9 127.6(7)
C27 C26 C30 107.6(7)
C27 C26 C24 127.2(8)
C30 C26 C24 125.2(8)
C27 C26 Fe1 69.3(5)
C30 C26 Fe1 69.4(5)
C24 C26 Fe1 126.5(6)
C3 C2 C1 107.9(8)
C3 C2 Fe1 69.4(5)
C1 C2 Fe1 69.5(5)
O3 C22 C17 120.4(7)
O3 C22 C21 122.8(7)
C17 C22 C21 116.8(7)
C2 C1 C5 108.3(6)
C2 C1 C6 125.9(7)
C5 C1 C6 125.8(7)
C2 C1 Fe1 69.8(5)
C5 C1 Fe1 69.2(4)
C6 C1 Fe1 126.5(5)
C26 C27 C28 107.4(8)
C26 C27 Fe1 70.2(5)
C28 C27 Fe1 69.4(5)
C4 C5 C1 107.3(7)
C4 C5 Fe1 70.4(5)
C1 C5 Fe1 69.3(4)
C2 C3 C4 109.3(8)
C2 C3 Fe1 70.1(5)
C4 C3 Fe1 70.7(5)
O1 C14 C9 124.1(7)
O1 C14 C13 118.5(7)
C9 C14 C13 117.3(8)
C19 C20 C21 121.2(8)
C10 C11 C12 120.6(8)
C11 C10 C9 120.4(8)
C13 C12 C11 119.3(8)
C20 C19 C18 120.2(8)
C3 C4 C5 107.2(7)
C3 C4 Fe1 68.5(5)
C5 C4 Fe1 68.5(5)
C29 C28 C27 108.4(8)
C29 C28 Fe1 70.1(5)
C27 C28 Fe1 69.5(5)
O11 N6 O10 117.8(7)
O11 N6 O12 120.8(7)
O10 N6 O12 121.3(7)
O11 N6 Tb1 58.3(4)
O10 N6 Tb1 59.7(4)
O12 N6 Tb1 172.7(6)
C28 C29 C30 108.1(8)
C28 C29 Fe1 69.8(5)
C30 C29 Fe1 69.9(5)
N4 C23 C21 126.9(7)
C17 C18 C19 119.2(8)
C29 C30 C26 108.5(8)
C29 C30 Fe1 69.8(5)
C26 C30 Fe1 70.0(5)
O9 N5 O8 121.2(8)
O9 N5 O7 119.8(9)
O8 N5 O7 118.0(7)
O9 N5 Tb1 166.4(7)
O8 N5 Tb1 58.1(4)
O7 N5 Tb1 60.0(4)

loop_
_geom_bond_atom_site_label_1
_geom_bond_atom_site_label_2
_geom_bond_distance
Tb1 O6 2.304(5)
Tb1 O3 2.320(5)
Tb1 O1 2.331(5)
Tb1 O8 2.423(6)
Tb1 O7 2.460(7)
Tb1 O11 2.467(6)
Tb1 O10 2.499(6)
Tb1 O4 2.529(6)
Tb1 O2 2.613(6)
Tb1 N5 2.839(8)
Tb1 N6 2.886(7)
Tb1 Ni1 3.4252(14)
Ni1 O5 2.017(5)
Ni1 O3 2.036(5)
Ni1 O1 2.055(5)
Ni1 N2 2.076(6)
Ni1 O13 2.091(6)
Ni1 N4 2.126(6)
Fe1 C3 2.028(9)
Fe1 C5 2.032(8)
Fe1 C1 2.033(8)
Fe1 C2 2.038(8)
Fe1 C28 2.041(9)
Fe1 C27 2.041(9)
Fe1 C29 2.044(9)
Fe1 C30 2.045(9)
Fe1 C26 2.053(8)
Fe1 C4 2.057(9)
O10 N6 1.281(9)
O6 C31 1.296(10)
O8 N5 1.258(10)
O4 C17 1.409(10)
O4 C16 1.443(9)
O3 C22 1.310(9)
C7 C6 1.512(10)
O1 C14 1.318(10)
O11 N6 1.275(9)
O2 C13 1.385(10)
O2 C15 1.460(10)
O7 N5 1.344(10)
O5 C31 1.229(10)
C21 C22 1.417(11)
C21 C20 1.423(11)
C21 C23 1.447(11)
N3 C24 1.296(10)
N3 N4 1.442(8)
C34 N7 1.119(16)
C34 C33 1.485(17)
C9 C10 1.407(11)
C9 C14 1.414(11)
C9 C8 1.454(10)
C13 C12 1.366(12)
C13 C14 1.424(11)
C6 N1 1.294(10)
C6 C1 1.488(9)
C24 C26 1.467(11)
C24 C25 1.504(11)
N1 N2 1.438(8)
N2 C8 1.269(10)
C17 C18 1.358(12)
C17 C22 1.396(10)
C31 C32 1.484(12)
N4 C23 1.285(10)
C26 C27 1.417(12)
C26 C30 1.423(12)
C2 C3 1.408(12)
C2 C1 1.416(11)
O12 N6 1.289(9)
C1 C5 1.439(11)
C27 C28 1.433(11)
C5 C4 1.435(10)
C3 C4 1.425(13)
C20 C19 1.360(12)
C11 C10 1.369(11)
C11 C12 1.413(13)
O9 N5 1.232(11)
C19 C18 1.385(13)
C28 C29 1.401(13)
C29 C30 1.410(12)
